data_4132282
loop_
_publ_author_name
'Joshi, Hemant'
'Kharel, Sugam'
'Ehnbom, Andreas'
'Skopek, Katrin'
'Hess, Gisela D.'
'Fiedler, Tobias'
'Hampel, Frank'
'Bhuvanesh, Nattamai'
'Gladysz, John A.'

_publ_section_title
;
 Three-Fold Intramolecular Ring Closing Alkene Metatheses of Square Planar
 Complexes with cis Phosphorus Donor Ligands P(X(CH<sub>2</sub>)
 <sub>m</sub>CH&#x2550;CH<sub>2</sub>)<sub>3</sub> (X = -, m = 5-10; X =
 O, m = 3-5): Syntheses, Structures, and Thermal Properties of Macrocyclic
 Dibridgehead Diphosphorus Complexes.
;
_journal_issue 27
_journal_name_full 'Journal of the American Chemical Society'
_journal_page_first 8463
_journal_page_last 8478
_journal_paper_doi 10.1021/jacs.8b02846
_journal_volume 140
_journal_year 2018
_chemical_formula_sum 'C30 H60 Cl2 O6 P2 Pt'
_chemical_formula_weight 844.71
_space_group_IT_number 167
_space_group_name_Hall '-R 3 2"c'
_space_group_name_H-M_alt 'R -3 c :H'
_symmetry_cell_setting trigonal
_symmetry_space_group_name_H-M 'R -3 c :H'
_atom_sites_solution_hydrogens geom
_atom_sites_solution_primary direct
_atom_sites_solution_secondary difmap
_audit_creation_method SHELXL-97
_cell_angle_alpha 90.00
_cell_angle_beta 90.00
_cell_angle_gamma 120.00
_cell_formula_units_Z 18
_cell_length_a 27.3660(7)
_cell_length_b 27.3660(7)
_cell_length_c 26.3180(8)
_cell_measurement_reflns_used 2894
_cell_measurement_temperature 173(2)
_cell_volume 17068.9(8)
_computing_cell_refinement DENZO-SMN
_computing_data_collection 'Nonius Collect'
_computing_data_reduction DENZO-SMN
_computing_molecular_graphics 'SHELXTL NT'
_computing_publication_material 'SHELXTL NT'
_computing_structure_refinement 'SHELXL-97 (Sheldrick, 1997)'
_computing_structure_solution 'SHELXS-97 (Sheldrick, 1990)'
_diffrn_ambient_temperature 173(2)
_diffrn_detector_area_resol_mean 9
_diffrn_measured_fraction_theta_full 0.789
_diffrn_measured_fraction_theta_max 0.789
_diffrn_measurement_device_type 'Nonius KappaCCD'
_diffrn_radiation_monochromator graphite
_diffrn_radiation_source 'fine-focus rotaing anode'
_diffrn_radiation_type MoK\a
_diffrn_radiation_wavelength 0.71073
_diffrn_reflns_av_R_equivalents 0.1292
_diffrn_reflns_av_sigmaI/netI 0.0986
_diffrn_reflns_limit_h_max 32
_diffrn_reflns_limit_h_min -32
_diffrn_reflns_limit_k_max 31
_diffrn_reflns_limit_k_min -32
_diffrn_reflns_limit_l_max 28
_diffrn_reflns_limit_l_min -31
_diffrn_reflns_number 6654
_diffrn_reflns_theta_full 25.06
_diffrn_reflns_theta_max 25.06
_diffrn_reflns_theta_min 2.31
_exptl_absorpt_coefficient_mu 3.960
_exptl_absorpt_correction_T_max 0.4376
_exptl_absorpt_correction_T_min 0.3378
_exptl_absorpt_correction_type empirical
_exptl_absorpt_process_details Scalepack
_exptl_crystal_colour yellow
_exptl_crystal_density_diffrn 1.479
_exptl_crystal_density_method 'not measured'
_exptl_crystal_description block
_exptl_crystal_F_000 7740
_exptl_crystal_size_max 0.35
_exptl_crystal_size_mid 0.25
_exptl_crystal_size_min 0.25
_refine_diff_density_max 1.752
_refine_diff_density_min -0.939
_refine_diff_density_rms 0.160
_refine_ls_extinction_method none
_refine_ls_goodness_of_fit_ref 1.046
_refine_ls_hydrogen_treatment mixed
_refine_ls_matrix_type full
_refine_ls_number_parameters 186
_refine_ls_number_reflns 2664
_refine_ls_number_restraints 1
_refine_ls_restrained_S_all 1.046
_refine_ls_R_factor_all 0.1032
_refine_ls_R_factor_gt 0.0608
_refine_ls_shift/su_max 0.063
_refine_ls_shift/su_mean 0.006
_refine_ls_structure_factor_coef Fsqd
_refine_ls_weighting_details 'calc w=1/[\s^2^(Fo^2^)+(0.0965P)^2^+0.0000P] where P=(Fo^2^+2Fc^2^)/3'
_refine_ls_weighting_scheme calc
_refine_ls_wR_factor_gt 0.1546
_refine_ls_wR_factor_ref 0.1813
_reflns_number_gt 1801
_reflns_number_total 2664
_reflns_threshold_expression >2sigma(I)
_cod_data_source_file ja8b02846_si_009.cif
_cod_data_source_block ks01
_cod_depositor_comments
;
The following automatic conversions were performed:

data item '_symmetry_cell_setting' value 'Trigonal' was changed to
'trigonal' in accordance with the
/home/saulius/struct/COD-crude-data/automatic-downloads/DataCite-retrospective/ACS/depositions/lib/dictionaries/cif_core.dic
dictionary named 'cif_core.dic' version 2.4.2 last updated on
2011-04-26.

Automatic conversion script
Id: cif_fix_values 6909 2019-04-08 15:41:33Z antanas 
;
_cod_original_sg_symbol_H-M R-3c
_cod_database_code 4132282

loop_
_symmetry_equiv_pos_as_xyz
'x, y, z'
'-y, x-y, z'
'-x+y, -x, z'
'y, x, -z+1/2'
'x-y, -y, -z+1/2'
'-x, -x+y, -z+1/2'
'x+2/3, y+1/3, z+1/3'
'-y+2/3, x-y+1/3, z+1/3'
'-x+y+2/3, -x+1/3, z+1/3'
'y+2/3, x+1/3, -z+5/6'
'x-y+2/3, -y+1/3, -z+5/6'
'-x+2/3, -x+y+1/3, -z+5/6'
'x+1/3, y+2/3, z+2/3'
'-y+1/3, x-y+2/3, z+2/3'
'-x+y+1/3, -x+2/3, z+2/3'
'y+1/3, x+2/3, -z+7/6'
'x-y+1/3, -y+2/3, -z+7/6'
'-x+1/3, -x+y+2/3, -z+7/6'
'-x, -y, -z'
'y, -x+y, -z'
'x-y, x, -z'
'-y, -x, z-1/2'
'-x+y, y, z-1/2'
'x, x-y, z-1/2'
'-x+2/3, -y+1/3, -z+1/3'
'y+2/3, -x+y+1/3, -z+1/3'
'x-y+2/3, x+1/3, -z+1/3'
'-y+2/3, -x+1/3, z-1/6'
'-x+y+2/3, y+1/3, z-1/6'
'x+2/3, x-y+1/3, z-1/6'
'-x+1/3, -y+2/3, -z+2/3'
'y+1/3, -x+y+2/3, -z+2/3'
'x-y+1/3, x+2/3, -z+2/3'
'-y+1/3, -x+2/3, z+1/6'
'-x+y+1/3, y+2/3, z+1/6'
'x+1/3, x-y+2/3, z+1/6'

loop_
_atom_site_label
_atom_site_type_symbol
_atom_site_fract_x
_atom_site_fract_y
_atom_site_fract_z
_atom_site_U_iso_or_equiv
_atom_site_adp_type
_atom_site_occupancy
_atom_site_symmetry_multiplicity
_atom_site_calc_flag
_atom_site_refinement_flags
Pt1 Pt 0.3333 0.30416(2) -0.0833 0.0375(3) Uani 1 2 d S
P1 P 0.32075(13) 0.35440(13) -0.02451(12) 0.0368(7) Uani 1 1 d .
Cl1 Cl 0.33233(15) 0.24156(14) -0.02157(16) 0.0568(9) Uani 1 1 d .
O11 O 0.2862(4) 0.3809(4) -0.0481(4) 0.0422(19) Uani 1 1 d .
C11 C 0.2775(6) 0.4215(6) -0.0199(6) 0.053(3) Uani 1 1 d .
H11A H 0.3136 0.4574 -0.0165 0.063 Uiso 1 1 calc R
H11B H 0.2633 0.4069 0.0146 0.063 Uiso 1 1 calc R
C12 C 0.2350(6) 0.4312(6) -0.0484(6) 0.052(3) Uani 1 1 d .
H12A H 0.2468 0.4396 -0.0843 0.062 Uiso 1 1 calc R
H12B H 0.1979 0.3960 -0.0476 0.062 Uiso 1 1 calc R
C13 C 0.2282(9) 0.4782(8) -0.0273(8) 0.081(6) Uani 1 1 d D
H13A H 0.2143 0.4683 0.0081 0.097 Uiso 1 1 calc R
H13B H 0.1985 0.4801 -0.0471 0.097 Uiso 1 1 calc R
C14 C 0.2782(10) 0.5348(9) -0.0267(11) 0.146(16) Uani 1 1 d D
H14A H 0.3059 0.5360 -0.0018 0.176 Uiso 1 1 calc R
H14B H 0.2673 0.5628 -0.0164 0.176 Uiso 1 1 calc R
C15 C 0.3040(11) 0.5489(12) -0.0779(16) 0.27(4) Uani 1 1 d D
H15A H 0.2882 0.5126 -0.0964 0.326 Uiso 1 1 calc R
H15B H 0.2886 0.5707 -0.0947 0.326 Uiso 1 1 calc R
O21 O 0.2875(4) 0.3213(4) 0.0243(4) 0.046(2) Uani 1 1 d .
C21 C 0.2356(6) 0.2676(5) 0.0234(7) 0.060(4) Uani 1 1 d .
H21A H 0.2381 0.2424 0.0489 0.072 Uiso 1 1 calc R
H21B H 0.2314 0.2501 -0.0104 0.072 Uiso 1 1 calc R
C22 C 0.1849(7) 0.2720(6) 0.0340(7) 0.057(3) Uani 1 1 d .
H22A H 0.1809 0.2952 0.0072 0.069 Uiso 1 1 calc R
H22B H 0.1899 0.2914 0.0669 0.069 Uiso 1 1 calc R
C23 C 0.1311(7) 0.2144(7) 0.0359(7) 0.065(4) Uani 1 1 d .
H23A H 0.1359 0.1902 0.0611 0.078 Uiso 1 1 calc R
H23B H 0.0993 0.2193 0.0473 0.078 Uiso 1 1 calc R
C24 C 0.1168(7) 0.1850(7) -0.0160(7) 0.066(5) Uani 1 1 d .
H24A H 0.0845 0.1461 -0.0123 0.080 Uiso 1 1 calc R
H24B H 0.1495 0.1825 -0.0286 0.080 Uiso 1 1 calc R
C25 C 0.1009(7) 0.2193(8) -0.0565(7) 0.063(4) Uani 1 1 d .
H25A H 0.0681 0.2216 -0.0435 0.075 Uiso 1 1 calc R
H25B H 0.1331 0.2583 -0.0594 0.075 Uiso 1 1 calc R
C26 C 0.0864(6) 0.1922(8) -0.1100(8) 0.066(4) Uani 1 1 d .
H26A H 0.0606 0.1510 -0.1065 0.079 Uiso 1 1 calc R
H26B H 0.0663 0.2078 -0.1294 0.079 Uiso 1 1 calc R
C27 C 0.1387(6) 0.2025(7) -0.1398(7) 0.064(4) Uani 1 1 d .
H27A H 0.1266 0.1803 -0.1716 0.076 Uiso 1 1 calc R
H27B H 0.1599 0.1888 -0.1195 0.076 Uiso 1 1 calc R
C28 C 0.1782(6) 0.2656(6) -0.1530(5) 0.051(3) Uani 1 1 d .
H28A H 0.1555 0.2821 -0.1656 0.061 Uiso 1 1 calc R
H28B H 0.1983 0.2864 -0.1220 0.061 Uiso 1 1 calc R
C29 C 0.2208(6) 0.2719(6) -0.1931(6) 0.051(3) Uani 1 1 d .
H29A H 0.2435 0.2555 -0.1802 0.062 Uiso 1 1 calc R
H29B H 0.2005 0.2504 -0.2238 0.062 Uiso 1 1 calc R
C30 C 0.2600(6) 0.3328(6) -0.2077(5) 0.050(3) Uani 1 1 d .
H30A H 0.2857 0.3341 -0.2348 0.060 Uiso 1 1 calc R
H30B H 0.2373 0.3487 -0.2216 0.060 Uiso 1 1 calc R
O30 O 0.2931(3) 0.3672(4) -0.1661(4) 0.0414(19) Uani 1 1 d .

loop_
_atom_site_aniso_label
_atom_site_aniso_U_11
_atom_site_aniso_U_22
_atom_site_aniso_U_33
_atom_site_aniso_U_23
_atom_site_aniso_U_13
_atom_site_aniso_U_12
Pt1 0.0379(4) 0.0300(3) 0.0472(4) -0.00337(13) -0.0067(3) 0.0189(2)
P1 0.0389(15) 0.0340(15) 0.0377(17) -0.0014(12) -0.0046(12) 0.0185(13)
Cl1 0.0582(19) 0.0407(16) 0.078(3) 0.0100(15) -0.0086(17) 0.0293(15)
O11 0.051(5) 0.040(4) 0.043(5) -0.003(4) -0.004(4) 0.029(4)
C11 0.058(8) 0.053(8) 0.047(8) -0.016(6) -0.004(6) 0.028(7)
C12 0.050(7) 0.061(8) 0.058(9) -0.004(7) -0.008(6) 0.038(7)
C13 0.115(16) 0.081(12) 0.077(13) -0.029(10) -0.030(11) 0.071(13)
C14 0.22(3) 0.080(16) 0.18(3) -0.055(17) -0.14(3) 0.11(2)
C15 0.15(3) 0.12(2) 0.42(7) 0.10(3) -0.22(4) -0.027(18)
O21 0.048(5) 0.044(5) 0.048(6) 0.006(4) -0.002(4) 0.024(4)
C21 0.051(8) 0.034(7) 0.084(12) 0.007(6) -0.003(7) 0.013(6)
C22 0.064(9) 0.040(7) 0.069(10) -0.003(6) -0.002(7) 0.027(7)
C23 0.056(9) 0.057(9) 0.075(12) 0.014(8) 0.006(8) 0.022(7)
C24 0.061(10) 0.046(8) 0.084(13) -0.003(7) -0.021(8) 0.020(7)
C25 0.047(8) 0.080(11) 0.072(11) 0.007(8) 0.006(7) 0.039(8)
C26 0.045(8) 0.071(10) 0.076(12) 0.004(8) -0.001(7) 0.025(7)
C27 0.049(8) 0.063(9) 0.070(11) -0.011(8) -0.009(7) 0.022(7)
C28 0.045(7) 0.067(9) 0.044(7) -0.011(6) -0.005(6) 0.029(7)
C29 0.048(7) 0.071(9) 0.044(8) -0.025(7) -0.008(6) 0.036(7)
C30 0.053(8) 0.066(8) 0.033(7) -0.003(6) -0.004(5) 0.032(7)
O30 0.041(5) 0.043(5) 0.042(5) -0.004(4) -0.006(4) 0.023(4)

loop_
_atom_type_symbol
_atom_type_description
_atom_type_scat_dispersion_real
_atom_type_scat_dispersion_imag
_atom_type_scat_source
C C 0.0033 0.0016 'International Tables Vol C Tables 4.2.6.8 and 6.1.1.4'
H H 0.0000 0.0000 'International Tables Vol C Tables 4.2.6.8 and 6.1.1.4'
O O 0.0106 0.0060 'International Tables Vol C Tables 4.2.6.8 and 6.1.1.4'
P P 0.1023 0.0942 'International Tables Vol C Tables 4.2.6.8 and 6.1.1.4'
Cl Cl 0.1484 0.1585 'International Tables Vol C Tables 4.2.6.8 and 6.1.1.4'
Pt Pt -1.7033 8.3905 'International Tables Vol C Tables 4.2.6.8 and 6.1.1.4'

loop_
_geom_angle_atom_site_label_1
_geom_angle_atom_site_label_2
_geom_angle_atom_site_label_3
_geom_angle
_geom_angle_site_symmetry_1
_geom_angle_site_symmetry_3
P1 Pt1 P1 91.07(16) . 12_554
P1 Pt1 Cl1 172.70(12) . 12_554
P1 Pt1 Cl1 91.17(13) 12_554 12_554
P1 Pt1 Cl1 91.17(13) . .
P1 Pt1 Cl1 172.71(12) 12_554 .
Cl1 Pt1 Cl1 87.5(2) 12_554 .
O11 P1 O21 106.2(5) . .
O11 P1 O30 102.6(5) . 12_554
O21 P1 O30 101.7(5) . 12_554
O11 P1 Pt1 109.0(4) . .
O21 P1 Pt1 116.0(4) . .
O30 P1 Pt1 119.7(4) 12_554 .
C11 O11 P1 121.1(9) . .
O11 C11 C12 108.4(11) . .
C13 C12 C11 113.8(13) . .
C12 C13 C14 117.4(17) . .
C13 C14 C15 110(2) . .
C15 C15 C14 126(4) 12_554 .
C21 O21 P1 124.3(10) . .
O21 C21 C22 113.7(12) . .
C21 C22 C23 112.6(12) . .
C24 C23 C22 111.8(15) . .
C23 C24 C25 110.8(14) . .
C26 C25 C24 113.6(15) . .
C27 C26 C25 112.7(13) . .
C26 C27 C28 112.8(14) . .
C29 C28 C27 110.6(13) . .
C30 C29 C28 112.5(12) . .
O30 C30 C29 113.4(12) . .
C30 O30 P1 125.6(8) . 12_554

loop_
_geom_bond_atom_site_label_1
_geom_bond_atom_site_label_2
_geom_bond_distance
_geom_bond_site_symmetry_2
Pt1 P1 2.209(3) .
Pt1 P1 2.209(3) 12_554
Pt1 Cl1 2.352(3) 12_554
Pt1 Cl1 2.352(3) .
P1 O11 1.577(9) .
P1 O21 1.573(10) .
P1 O30 1.580(9) 12_554
O11 C11 1.451(15) .
C11 C12 1.52(2) .
C12 C13 1.50(2) .
C13 C14 1.47(3) .
C14 C15 1.48(3) .
C15 C15 1.42(6) 12_554
O21 C21 1.445(15) .
C21 C22 1.48(2) .
C22 C23 1.53(2) .
C23 C24 1.53(3) .
C24 C25 1.62(2) .
C25 C26 1.55(3) .
C26 C27 1.53(2) .
C27 C28 1.55(2) .
C28 C29 1.518(18) .
C29 C30 1.51(2) .
C30 O30 1.432(17) .
O30 P1 1.580(8) 12_554

loop_
_geom_torsion_atom_site_label_1
_geom_torsion_atom_site_label_2
_geom_torsion_atom_site_label_3
_geom_torsion_atom_site_label_4
_geom_torsion
_geom_torsion_site_symmetry_1
_geom_torsion_site_symmetry_4
P1 Pt1 P1 O11 38.1(4) 12_554 .
Cl1 Pt1 P1 O11 -69.8(11) 12_554 .
Cl1 Pt1 P1 O11 -148.8(4) . .
P1 Pt1 P1 O21 158.0(4) 12_554 .
Cl1 Pt1 P1 O21 50.1(12) 12_554 .
Cl1 Pt1 P1 O21 -29.0(4) . .
P1 Pt1 P1 O30 -79.4(4) 12_554 12_554
Cl1 Pt1 P1 O30 172.7(10) 12_554 12_554
Cl1 Pt1 P1 O30 93.6(4) . 12_554
O21 P1 O11 C11 61.7(11) . .
O30 P1 O11 C11 -44.7(11) 12_554 .
Pt1 P1 O11 C11 -172.6(9) . .
P1 O11 C11 C12 -170.4(9) . .
O11 C11 C12 C13 -171.8(15) . .
C11 C12 C13 C14 61(2) . .
C12 C13 C14 C15 52(3) . .
C13 C14 C15 C15 -140.9(13) . 12_554
O11 P1 O21 C21 74.8(10) . .
O30 P1 O21 C21 -178.2(10) 12_554 .
Pt1 P1 O21 C21 -46.5(11) . .
P1 O21 C21 C22 -103.5(15) . .
O21 C21 C22 C23 -176.6(14) . .
C21 C22 C23 C24 -66.0(19) . .
C22 C23 C24 C25 -66.1(18) . .
C23 C24 C25 C26 179.6(14) . .
C24 C25 C26 C27 -75.7(18) . .
C25 C26 C27 C28 -65.8(19) . .
C26 C27 C28 C29 -165.7(14) . .
C27 C28 C29 C30 179.4(12) . .
C28 C29 C30 O30 60.9(16) . .
C29 C30 O30 P1 75.3(14) . 12_554
